data_7040024
loop_
_publ_author_name
'Sorsche, Dieter'
'Schaub, Markus'
'Heinemann, Frank W.'
'Habermehl, Johannes'
'Kuhri, Susanne'
'Guldi, Dirk'
'Guthmuller, Julien'
'Rau, Sven'

_publ_section_title
;
 \p-Stacking attraction vs. electrostatic repulsion: competing
 supramolecular interactions in a tpphz-bridged Ru(ii)/Au(iii) complex.
;
_journal_issue 32
_journal_name_full 'Dalton transactions (Cambridge, England : 2003)'
_journal_page_first 12846
_journal_page_last 12853
_journal_paper_doi 10.1039/c6dt01643j
_journal_volume 45
_journal_year 2016
_chemical_formula_moiety '2(C60 H60 Au Cl2 N10 Ru), F6 P, 2(C5 H12 O), 3(Au Cl4), 2(Au Cl'
_chemical_formula_sum 'C67 H75 Au3.5 Cl10 F3 N11 O P0.5 Ru'
_chemical_formula_weight 2267.81
_chemical_name_common '[RuAu] (A)'
_space_group_IT_number 2
_symmetry_cell_setting triclinic
_symmetry_Int_Tables_number 2
_symmetry_space_group_name_Hall '-P 1'
_symmetry_space_group_name_H-M 'P -1'
_atom_sites_solution_hydrogens geom
_audit_creation_date 2016-02-10T21:23:33-00:00
_audit_creation_method 'WinGX routine CIF_UPDATE'
_audit_update_record
;
2016-02-10 deposited with the CCDC.
2016-07-22 downloaded from the CCDC.
;
_cell_angle_alpha 78.063(2)
_cell_angle_beta 79.898(2)
_cell_angle_gamma 67.501(2)
_cell_formula_units_Z 2
_cell_length_a 11.7043(3)
_cell_length_b 15.0514(4)
_cell_length_c 24.0777(4)
_cell_measurement_reflns_used 17188
_cell_measurement_temperature 180(2)
_cell_measurement_theta_max 29.2423
_cell_measurement_theta_min 2.8143
_cell_volume 3812.28(17)
_computing_cell_refinement
;
        CrysAlisPro, Agilent Technologies,
        Version 1.171.35.21 (release 20-01-2012 CrysAlis171 .NET)
        (compiled Jan 23 2012,18:06:46)
;
_computing_data_collection
;
        CrysAlisPro, Agilent Technologies,
        Version 1.171.35.21 (release 20-01-2012 CrysAlis171 .NET)
        (compiled Jan 23 2012,18:06:46)
;
_computing_data_reduction
;
        CrysAlisPro, Agilent Technologies,
        Version 1.171.35.21 (release 20-01-2012 CrysAlis171 .NET)
        (compiled Jan 23 2012,18:06:46)
;
_computing_structure_refinement 'SHELXL-2013 (Sheldrick, 2013)'
_diffrn_ambient_temperature 180(2)
_diffrn_detector_area_resol_mean 10.3385
_diffrn_measured_fraction_theta_full 0.997
_diffrn_measured_fraction_theta_max 0.998
_diffrn_measurement_device_type 'SuperNova, Dual, Cu at zero, Atlas'
_diffrn_measurement_method '\w scans'
_diffrn_orient_matrix_UB_11 0.020344
_diffrn_orient_matrix_UB_12 0.0400774
_diffrn_orient_matrix_UB_13 -0.0061597
_diffrn_orient_matrix_UB_21 -0.0624553
_diffrn_orient_matrix_UB_22 0.0324798
_diffrn_orient_matrix_UB_23 -0.0015009
_diffrn_orient_matrix_UB_31 -0.0061171
_diffrn_orient_matrix_UB_32 0.0018744
_diffrn_orient_matrix_UB_33 0.0296109
_diffrn_radiation_monochromator mirror
_diffrn_radiation_probe x-ray
_diffrn_radiation_type MoK\a
_diffrn_radiation_wavelength 0.71073
_diffrn_reflns_av_R_equivalents 0.0362
_diffrn_reflns_av_unetI/netI 0.0892
_diffrn_reflns_Laue_measured_fraction_full 0.997
_diffrn_reflns_Laue_measured_fraction_max 0.998
_diffrn_reflns_limit_h_max 12
_diffrn_reflns_limit_h_min -14
_diffrn_reflns_limit_k_max 18
_diffrn_reflns_limit_k_min -18
_diffrn_reflns_limit_l_max 28
_diffrn_reflns_limit_l_min -30
_diffrn_reflns_number 43402
_diffrn_reflns_point_group_measured_fraction_full 0.997
_diffrn_reflns_point_group_measured_fraction_max 0.998
_diffrn_reflns_theta_full 25.242
_diffrn_reflns_theta_max 26.372
_diffrn_reflns_theta_min 3.424
_exptl_absorpt_coefficient_mu 7.323
_exptl_absorpt_correction_T_max 1
_exptl_absorpt_correction_T_min 0.81101
_exptl_absorpt_correction_type multi-scan
_exptl_absorpt_process_details
;
        CrysAlisPro, Agilent Technologies,
        Version 1.171.35.21 (release 20-01-2012 CrysAlis171 .NET)
        (compiled Jan 23 2012,18:06:46)
        Empirical absorption correction using spherical harmonics,
 implemented in SCALE3 ABSPACK scaling algorithm.
;
_exptl_crystal_colour 'dark red'
_exptl_crystal_density_diffrn 1.976
_exptl_crystal_description fragment
_exptl_crystal_F_000 2174
_exptl_crystal_size_max 0.1525
_exptl_crystal_size_mid 0.0947
_exptl_crystal_size_min 0.0753
_refine_diff_density_max 1.959
_refine_diff_density_min -1.309
_refine_diff_density_rms 0.147
_refine_ls_extinction_method none
_refine_ls_goodness_of_fit_ref 1.031
_refine_ls_hydrogen_treatment constr
_refine_ls_matrix_type full
_refine_ls_number_parameters 929
_refine_ls_number_reflns 15558
_refine_ls_number_restraints 51
_refine_ls_restrained_S_all 1.046
_refine_ls_R_factor_all 0.0542
_refine_ls_R_factor_gt 0.0381
_refine_ls_shift/su_max 0.005
_refine_ls_shift/su_mean 0
_refine_ls_structure_factor_coef Fsqd
_refine_ls_weighting_details
;
 w=1/[\s^2^(Fo^2^)+(0.0325P)^2^+11.1441P]
 where P=(Fo^2^+2Fc^2^)/3
;
_refine_ls_weighting_scheme calc
_refine_ls_wR_factor_gt 0.0785
_refine_ls_wR_factor_ref 0.0855
_reflns_number_gt 12551
_reflns_number_total 15558
_reflns_threshold_expression 'I > 2\s(I)'
_cod_data_source_file c6dt01643j2.cif
_cod_data_source_block RuAu_B
_cod_depositor_comments 'Adding full bibliography for 7040024--7040025.cif.'
_cod_original_formula_sum 'C67 H75 Au3.50 Cl10 F3 N11 O P0.50 Ru'
_cod_database_code 7040024

loop_
_symmetry_equiv_pos_as_xyz
'x, y, z'
'-x, -y, -z'

loop_
_atom_site_label
_atom_site_type_symbol
_atom_site_fract_x
_atom_site_fract_y
_atom_site_fract_z
_atom_site_U_iso_or_equiv
_atom_site_adp_type
_atom_site_occupancy
_atom_site_calc_flag
_atom_site_disorder_assembly
_atom_site_disorder_group
C1 C 0.7485(5) 0.0320(4) 0.5949(2) 0.0200(11) Uani 1 d . .
C2 C 0.8277(5) -0.0425(4) 0.5666(2) 0.0237(12) Uani 1 d . .
H2 H 0.8239 -0.0383 0.5279 0.028 Uiso 1 calc . .
C3 C 0.8304(5) -0.0504(4) 0.6792(2) 0.0234(12) Uani 1 d . .
H3 H 0.831 -0.0546 0.7182 0.028 Uiso 1 calc . .
C4 C 0.7199(5) 0.3153(4) 0.6824(2) 0.0209(12) Uani 1 d . .
C5 C 0.5891(5) 0.3500(4) 0.7068(2) 0.0222(12) Uani 1 d . .
C6 C 0.7963(5) 0.3706(4) 0.6721(2) 0.0221(12) Uani 1 d . .
H6 H 0.7638 0.4337 0.6806 0.027 Uiso 1 calc . .
C7 C 0.9198(6) 0.3333(4) 0.6494(2) 0.0253(13) Uani 1 d . .
C8 C 0.7585(6) 0.0898(4) 0.7990(2) 0.0268(13) Uani 1 d . .
H8 H 0.8137 0.1205 0.7811 0.032 Uiso 1 calc . .
C9 C 0.5879(5) 0.0481(4) 0.7975(2) 0.0219(12) Uani 1 d . .
C10 C 0.2494(5) -0.2252(4) 0.9988(2) 0.0241(12) Uani 1 d . .
C11 C 0.2451(5) -0.1761(4) 0.9434(2) 0.0236(12) Uani 1 d . .
C12 C 0.4241(5) -0.1304(4) 0.9542(2) 0.0217(12) Uani 1 d . .
C13 C 0.5038(5) -0.0445(4) 0.8794(2) 0.0225(12) Uani 1 d . .
C14 C 0.5275(5) 0.4401(4) 0.7252(2) 0.0245(13) Uani 1 d . .
H14 H 0.5699 0.4823 0.7218 0.029 Uiso 1 calc . .
C15 C 0.4038(6) 0.4682(4) 0.7486(2) 0.0266(13) Uani 1 d . .
C16 C 0.8809(6) 0.1884(4) 0.6463(2) 0.0284(13) Uani 1 d . .
H16 H 0.9107 0.1263 0.6364 0.034 Uiso 1 calc . .
C17 C 0.5049(5) 0.2718(4) 0.5815(2) 0.0249(13) Uani 1 d . .
H17 H 0.4691 0.3222 0.6031 0.03 Uiso 1 calc . .
C18 C 0.4623(6) 0.2827(4) 0.5302(2) 0.0282(13) Uani 1 d . .
H18 H 0.3971 0.3389 0.5182 0.034 Uiso 1 calc . .
C19 C 0.6132(5) 0.1294(4) 0.5156(2) 0.0260(13) Uani 1 d . .
H19 H 0.6534 0.0803 0.4933 0.031 Uiso 1 calc . .
C20 C 0.6522(5) 0.1201(4) 0.5688(2) 0.0219(12) Uani 1 d . .
C21 C 0.9143(5) -0.1250(4) 0.5951(2) 0.0226(12) Uani 1 d . .
C22 C 1.0080(6) -0.2043(4) 0.5625(3) 0.0289(13) Uani 1 d . .
C23 C 0.4960(5) 0.0492(4) 0.7641(2) 0.0211(12) Uani 1 d . .
C24 C 0.4086(5) 0.0063(4) 0.7872(2) 0.0231(12) Uani 1 d . .
C25 C 0.5935(5) 0.0021(4) 0.8538(2) 0.0221(12) Uani 1 d . .
C26 C 0.4132(5) -0.0417(4) 0.8460(2) 0.0233(12) Uani 1 d . .
C27 C 0.6888(5) -0.0004(4) 0.8832(2) 0.0262(13) Uani 1 d . .
H27 H 0.6957 -0.0304 0.9209 0.031 Uiso 1 calc . .
C28 C 0.7715(6) 0.0427(5) 0.8544(2) 0.0315(14) Uani 1 d . .
H28 H 0.8368 0.04 0.8726 0.038 Uiso 1 calc . .
C29 C 0.3328(5) -0.1283(4) 0.9209(2) 0.0235(12) Uani 1 d . .
C30 C 0.3380(5) -0.2269(4) 1.0343(2) 0.0227(12) Uani 1 d . .
C31 C 0.1554(6) -0.1776(5) 0.9115(2) 0.0317(14) Uani 1 d . .
H31 H 0.1486 -0.1449 0.8743 0.038 Uiso 1 calc . .
C32 C 0.0789(6) -0.2278(5) 0.9362(2) 0.0366(16) Uani 1 d . .
H32 H 0.0202 -0.2297 0.9154 0.044 Uiso 1 calc . .
C33 C 0.0878(6) -0.2756(5) 0.9915(3) 0.0333(15) Uani 1 d . .
H33 H 0.0349 -0.3091 1.0078 0.04 Uiso 1 calc . .
C34 C 0.4173(6) -0.2855(5) 1.1221(2) 0.0308(14) Uani 1 d . .
H34 H 0.4164 -0.3216 1.1584 0.037 Uiso 1 calc . .
C35 C 0.5036(6) -0.2411(5) 1.1042(2) 0.0338(15) Uani 1 d . .
H35 H 0.5591 -0.2464 1.1291 0.041 Uiso 1 calc . .
C36 C 0.5093(6) -0.1891(4) 1.0503(2) 0.0287(13) Uani 1 d . .
H36 H 0.5681 -0.1597 1.0385 0.034 Uiso 1 calc . .
C37 C 0.4238(5) -0.1816(4) 1.0136(2) 0.0237(12) Uani 1 d . .
C38 C 0.3223(6) 0.0092(5) 0.7530(2) 0.0324(14) Uani 1 d . .
H38 H 0.263 -0.0191 0.7673 0.039 Uiso 1 calc . .
C39 C 0.3273(6) 0.0554(5) 0.6973(3) 0.0364(16) Uani 1 d . .
H39 H 0.2697 0.0599 0.6737 0.044 Uiso 1 calc . .
C40 C 0.4176(6) 0.0948(4) 0.6767(2) 0.0324(15) Uani 1 d . .
H40 H 0.4206 0.1238 0.6387 0.039 Uiso 1 calc . .
C41 C 0.5157(5) 0.2104(4) 0.4958(2) 0.0252(13) Uani 1 d . .
C42 C 0.4113(6) 0.3136(4) 0.7325(2) 0.0296(13) Uani 1 d . .
H42 H 0.37 0.2709 0.7348 0.035 Uiso 1 calc . .
C43 C 0.3461(6) 0.4014(5) 0.7515(2) 0.0333(14) Uani 1 d . .
H43 H 0.2632 0.4163 0.7663 0.04 Uiso 1 calc . .
C44 C 0.9608(6) 0.2390(4) 0.6363(3) 0.0309(14) Uani 1 d . .
H44 H 1.0424 0.2102 0.6208 0.037 Uiso 1 calc . .
C45 C 0.9112(6) -0.1275(4) 0.6527(2) 0.0266(13) Uani 1 d . .
H45 H 0.9641 -0.1817 0.6741 0.032 Uiso 1 calc . .
C46 C 0.4700(6) 0.2175(5) 0.4380(3) 0.0359(16) Uani 1 d . .
C47 C 0.3557(7) 0.3105(5) 0.4264(3) 0.050(2) Uani 1 d . .
H47A H 0.2908 0.3113 0.457 0.075 Uiso 1 calc . .
H47B H 0.3271 0.3117 0.3912 0.075 Uiso 1 calc . .
H47C H 0.3779 0.3664 0.4238 0.075 Uiso 1 calc . .
C48 C 0.5739(7) 0.2207(6) 0.3908(3) 0.052(2) Uani 1 d . .
H48A H 0.5942 0.2768 0.3906 0.078 Uiso 1 calc . .
H48B H 0.5471 0.2244 0.3546 0.078 Uiso 1 calc . .
H48C H 0.6459 0.1629 0.3974 0.078 Uiso 1 calc . .
C49 C 0.4375(8) 0.1275(5) 0.4395(3) 0.055(2) Uani 1 d . .
H49A H 0.5106 0.07 0.4445 0.083 Uiso 1 calc . .
H49B H 0.4065 0.1317 0.4043 0.083 Uiso 1 calc . .
H49C H 0.375 0.1243 0.4708 0.083 Uiso 1 calc . .
C50 C 1.0061(6) 0.3914(4) 0.6381(3) 0.0308(14) Uani 1 d . .
C51 C 0.3338(6) 0.5648(4) 0.7703(3) 0.0359(15) Uani 1 d . .
C52A C 0.361(4) 0.646(2) 0.7303(16) 0.053(10) Uani 0.228(15) d A 1
H52A H 0.3165 0.7059 0.745 0.079 Uiso 0.228(15) calc A 1
H52B H 0.3361 0.6507 0.6936 0.079 Uiso 0.228(15) calc A 1
H52C H 0.4489 0.6332 0.7265 0.079 Uiso 0.228(15) calc A 1
C53A C 0.193(3) 0.592(2) 0.7772(14) 0.039(9) Uani 0.228(15) d A 1
H53A H 0.1716 0.5396 0.8005 0.059 Uiso 0.228(15) calc A 1
H53B H 0.1643 0.6045 0.7403 0.059 Uiso 0.228(15) calc A 1
H53C H 0.154 0.6495 0.795 0.059 Uiso 0.228(15) calc A 1
C54A C 0.375(4) 0.550(3) 0.8332(15) 0.052(11) Uani 0.228(15) d A 1
H54A H 0.3509 0.4992 0.8576 0.079 Uiso 0.228(15) calc A 1
H54B H 0.3356 0.6092 0.8488 0.079 Uiso 0.228(15) calc A 1
H54C H 0.4639 0.5311 0.8306 0.079 Uiso 0.228(15) calc A 1
C52B C 0.4142(11) 0.6256(7) 0.7649(5) 0.060(4) Uani 0.772(15) d A 2
H52D H 0.3657 0.6857 0.7791 0.09 Uiso 0.772(15) calc A 2
H52E H 0.4441 0.6392 0.7256 0.09 Uiso 0.772(15) calc A 2
H52F H 0.4835 0.5904 0.7868 0.09 Uiso 0.772(15) calc A 2
C53B C 0.2297(11) 0.6221(8) 0.7310(6) 0.072(4) Uani 0.772(15) d A 2
H53D H 0.1772 0.5855 0.7328 0.108 Uiso 0.772(15) calc A 2
H53E H 0.266 0.6329 0.6925 0.108 Uiso 0.772(15) calc A 2
H53F H 0.181 0.6836 0.7435 0.108 Uiso 0.772(15) calc A 2
C54B C 0.2757(16) 0.5468(9) 0.8307(4) 0.080(5) Uani 0.772(15) d A 2
H54D H 0.2255 0.5087 0.8321 0.12 Uiso 0.772(15) calc A 2
H54E H 0.2248 0.608 0.843 0.12 Uiso 0.772(15) calc A 2
H54F H 0.3401 0.5124 0.8554 0.12 Uiso 0.772(15) calc A 2
C55 C 1.0864(7) -0.1589(5) 0.5167(3) 0.0470(18) Uani 1 d . .
H55A H 1.0332 -0.1085 0.4912 0.07 Uiso 1 calc . .
H55B H 1.1455 -0.208 0.4957 0.07 Uiso 1 calc . .
H55C H 1.1299 -0.1315 0.5346 0.07 Uiso 1 calc . .
C56 C 0.9399(7) -0.2477(5) 0.5330(3) 0.0500(19) Uani 1 d . .
H56A H 0.8917 -0.2778 0.5613 0.075 Uiso 1 calc . .
H56B H 0.9997 -0.2955 0.5113 0.075 Uiso 1 calc . .
H56C H 0.8859 -0.1969 0.508 0.075 Uiso 1 calc . .
C57 C 1.0927(8) -0.2848(6) 0.6023(3) 0.060(2) Uani 1 d . .
H57A H 1.1372 -0.2583 0.6201 0.09 Uiso 1 calc . .
H57B H 1.1508 -0.3337 0.5809 0.09 Uiso 1 calc . .
H57C H 1.0437 -0.3134 0.6312 0.09 Uiso 1 calc . .
C58 C 0.6302(10) 0.8053(7) 0.7300(4) 0.085(3) Uani 1 d . .
H58A H 0.6903 0.766 0.7039 0.127 Uiso 1 calc . .
H58B H 0.5886 0.8689 0.7099 0.127 Uiso 1 calc . .
H58C H 0.5704 0.7755 0.7468 0.127 Uiso 1 calc . .
C59 C 0.7551(8) 0.7227(5) 0.8065(4) 0.058(2) Uani 1 d . .
C60 C 0.8283(10) 0.7530(7) 0.8421(5) 0.092(3) Uani 1 d . .
H60A H 0.8759 0.7878 0.817 0.138 Uiso 1 calc . .
H60B H 0.8834 0.6959 0.8632 0.138 Uiso 1 calc . .
H60C H 0.7711 0.7941 0.8682 0.138 Uiso 1 calc . .
C61 C 0.6646(9) 0.6813(7) 0.8448(4) 0.077(3) Uani 1 d . .
H61A H 0.6086 0.7286 0.8678 0.115 Uiso 1 calc . .
H61B H 0.7096 0.6236 0.8691 0.115 Uiso 1 calc . .
H61C H 0.618 0.6653 0.8218 0.115 Uiso 1 calc . .
C62 C 0.8434(10) 0.6499(6) 0.7697(4) 0.089(3) Uani 1 d . .
H62A H 0.7968 0.6311 0.7482 0.133 Uiso 1 calc . .
H62B H 0.8928 0.5935 0.7935 0.133 Uiso 1 calc . .
H62C H 0.8968 0.6786 0.744 0.133 Uiso 1 calc . .
C63A C 0.949(2) 0.4826(18) 0.6657(14) 0.090(10) Uani 0.51(2) d B 1
H63A H 0.8695 0.5214 0.6519 0.134 Uiso 0.51(2) calc B 1
H63B H 1.0027 0.5193 0.6562 0.134 Uiso 0.51(2) calc B 1
H63C H 0.9373 0.4649 0.7064 0.134 Uiso 0.51(2) calc B 1
C64A C 1.1293(17) 0.3304(13) 0.6580(11) 0.065(6) Uani 0.51(2) d B 1
H64A H 1.182 0.3681 0.6505 0.098 Uiso 0.51(2) calc B 1
H64B H 1.1666 0.2753 0.6381 0.098 Uiso 0.51(2) calc B 1
H64C H 1.1192 0.3083 0.6983 0.098 Uiso 0.51(2) calc B 1
C65A C 1.024(2) 0.4244(17) 0.5747(7) 0.066(6) Uani 0.51(2) d B 1
H65A H 0.9449 0.4638 0.5612 0.099 Uiso 0.51(2) calc B 1
H65B H 1.0616 0.3685 0.5554 0.099 Uiso 0.51(2) calc B 1
H65C H 1.0773 0.4617 0.5671 0.099 Uiso 0.51(2) calc B 1
C63B C 1.015(3) 0.417(3) 0.6921(9) 0.097(12) Uani 0.49(2) d B 2
H63D H 1.0691 0.4539 0.6855 0.145 Uiso 0.49(2) calc B 2
H63E H 1.0479 0.3593 0.7187 0.145 Uiso 0.49(2) calc B 2
H63F H 0.9339 0.4563 0.7075 0.145 Uiso 0.49(2) calc B 2
C64B C 1.1371(19) 0.3334(15) 0.6154(12) 0.075(7) Uani 0.49(2) d B 2
H64D H 1.1353 0.3123 0.5807 0.113 Uiso 0.49(2) calc B 2
H64E H 1.1724 0.2776 0.6432 0.113 Uiso 0.49(2) calc B 2
H64F H 1.1869 0.3734 0.608 0.113 Uiso 0.49(2) calc B 2
C65B C 0.959(2) 0.4749(17) 0.5918(10) 0.072(7) Uani 0.49(2) d B 2
H65D H 0.9575 0.4507 0.5582 0.108 Uiso 0.49(2) calc B 2
H65E H 1.0136 0.5114 0.5834 0.108 Uiso 0.49(2) calc B 2
H65F H 0.877 0.5162 0.6042 0.108 Uiso 0.49(2) calc B 2
C67 C 0.1976(14) 0.3970(11) 0.9829(6) 0.147(6) Uiso 1 d . .
H67A H 0.1525 0.3716 1.0153 0.221 Uiso 1 calc . .
H67B H 0.2692 0.4016 0.9947 0.221 Uiso 1 calc . .
H67C H 0.224 0.3545 0.9547 0.221 Uiso 1 calc . .
N1 N 0.5314(4) 0.2862(3) 0.71076(18) 0.0226(10) Uani 1 d . .
N2 N 0.5965(4) 0.1911(3) 0.60190(18) 0.0207(10) Uani 1 d . .
N3 N 0.6683(4) 0.0926(3) 0.76981(18) 0.0216(10) Uani 1 d . .
N4 N 0.5020(4) 0.0936(3) 0.70858(18) 0.0204(10) Uani 1 d . .
N5 N 0.7513(4) 0.0300(3) 0.65191(18) 0.0195(10) Uani 1 d . .
N6 N 0.7630(4) 0.2236(3) 0.66950(18) 0.0220(10) Uani 1 d . .
N7 N 0.3299(4) -0.0840(3) 0.86684(18) 0.0250(11) Uani 1 d . .
N8 N 0.5075(4) -0.0891(3) 0.93372(19) 0.0239(10) Uani 1 d . .
N9 N 0.1719(5) -0.2742(3) 1.02218(19) 0.0260(11) Uani 1 d . .
N10 N 0.3350(5) -0.2770(3) 1.08764(18) 0.0257(11) Uani 1 d . .
N11 N 0.0405(16) 0.5652(12) 0.9440(7) 0.206(7) Uiso 1 d . .
F1 F 0.5069(11) 0.4035(7) 0.0241(5) 0.232(6) Uani 1 d . .
F2 F 0.3671(11) 0.5340(8) 0.0060(6) 0.214(5) Uani 1 d . .
F3 F 0.4820(11) 0.5292(8) 0.0578(4) 0.215(5) Uani 1 d . .
P1 P 0.5 0.5 0 0.0526(8) Uani 1 d . .
Cl1 Cl 0.06306(17) -0.41320(13) 1.11228(7) 0.0445(4) Uani 1 d . .
Cl2 Cl 0.25616(18) -0.41672(14) 1.19098(7) 0.0481(5) Uani 1 d . .
Cl3 Cl 0.24103(19) 0.22718(15) 0.83517(8) 0.0553(5) Uani 1 d . .
Cl4 Cl -0.00367(17) 0.06210(13) 0.93393(7) 0.0428(4) Uani 1 d . .
Cl5 Cl 0.01787(19) 0.17372(15) 0.80555(8) 0.0522(5) Uani 1 d . .
Cl6 Cl 0.21599(18) 0.11553(15) 0.96400(8) 0.0529(5) Uani 1 d . .
Cl7 Cl 0.16801(17) 0.02018(13) 0.59041(7) 0.0447(4) Uani 1 d . .
Cl8 Cl 0.07108(19) -0.11525(14) 0.77008(7) 0.0502(5) Uani 1 d . .
Cl9 Cl 0.30548(19) 0.56561(14) 0.47051(9) 0.0574(5) Uani 1 d . .
Cl10 Cl 0.5834(2) 0.47790(13) 0.40880(7) 0.0540(5) Uani 1 d . .
Ru5 Ru 0.63696(4) 0.15333(3) 0.68556(2) 0.01948(10) Uani 1 d . .
Au1 Au 0.20568(2) -0.34315(2) 1.10283(2) 0.02820(7) Uani 1 d . .
Au2 Au 0.5 0.5 0.5 0.03353(9) Uani 1 d . .
Au3 Au 0.11968(3) -0.05038(2) 0.67995(2) 0.03672(7) Uani 1 d . .
Au4 Au 0.11769(2) 0.14487(2) 0.88438(2) 0.03388(7) Uani 1 d . .
O1 O 0.6912(6) 0.8136(4) 0.7734(2) 0.0651(16) Uani 1 d . .
C66 C 0.1189(17) 0.4920(12) 0.9590(8) 0.175(7) Uiso 1 d . .

loop_
_atom_site_aniso_label
_atom_site_aniso_U_11
_atom_site_aniso_U_22
_atom_site_aniso_U_33
_atom_site_aniso_U_23
_atom_site_aniso_U_13
_atom_site_aniso_U_12
C1 0.020(3) 0.020(3) 0.024(3) 0.000(2) -0.005(2) -0.012(2)
C2 0.022(3) 0.027(3) 0.023(3) -0.004(2) -0.003(2) -0.010(2)
C3 0.026(3) 0.023(3) 0.022(3) -0.001(2) -0.005(2) -0.010(3)
C4 0.021(3) 0.021(3) 0.020(3) -0.002(2) -0.004(2) -0.006(2)
C5 0.024(3) 0.025(3) 0.017(3) 0.001(2) -0.003(2) -0.009(2)
C6 0.023(3) 0.018(3) 0.026(3) -0.007(2) -0.002(2) -0.007(2)
C7 0.027(3) 0.029(3) 0.021(3) 0.001(2) -0.005(2) -0.014(3)
C8 0.027(3) 0.035(3) 0.025(3) -0.004(3) -0.002(2) -0.019(3)
C9 0.021(3) 0.026(3) 0.021(3) -0.009(2) -0.002(2) -0.009(2)
C10 0.026(3) 0.026(3) 0.021(3) -0.003(2) -0.002(2) -0.011(3)
C11 0.021(3) 0.031(3) 0.020(3) -0.003(2) -0.002(2) -0.012(3)
C12 0.025(3) 0.023(3) 0.018(3) -0.002(2) -0.003(2) -0.009(2)
C13 0.023(3) 0.024(3) 0.021(3) -0.003(2) -0.002(2) -0.010(2)
C14 0.030(3) 0.022(3) 0.022(3) -0.003(2) -0.007(2) -0.008(3)
C15 0.029(3) 0.029(3) 0.021(3) -0.004(2) -0.003(2) -0.008(3)
C16 0.025(3) 0.022(3) 0.035(3) -0.009(3) 0.002(3) -0.006(3)
C17 0.027(3) 0.021(3) 0.024(3) -0.002(2) 0.000(2) -0.007(2)
C18 0.026(3) 0.021(3) 0.031(3) 0.006(3) -0.010(3) -0.005(3)
C19 0.024(3) 0.022(3) 0.031(3) -0.010(3) -0.001(3) -0.006(2)
C20 0.019(3) 0.026(3) 0.023(3) -0.001(2) 0.000(2) -0.014(2)
C21 0.017(3) 0.025(3) 0.029(3) -0.005(2) -0.001(2) -0.012(2)
C22 0.023(3) 0.025(3) 0.040(3) -0.007(3) -0.005(3) -0.008(3)
C23 0.021(3) 0.021(3) 0.019(3) 0.000(2) -0.004(2) -0.007(2)
C24 0.025(3) 0.026(3) 0.023(3) 0.000(2) -0.007(2) -0.014(3)
C25 0.023(3) 0.020(3) 0.026(3) -0.002(2) -0.006(2) -0.010(2)
C26 0.021(3) 0.025(3) 0.028(3) 0.000(2) -0.001(2) -0.015(2)
C27 0.028(3) 0.037(3) 0.019(3) -0.002(2) -0.007(2) -0.017(3)
C28 0.026(4) 0.042(4) 0.036(3) -0.007(3) -0.008(3) -0.021(3)
C29 0.026(3) 0.025(3) 0.023(3) -0.003(2) -0.007(2) -0.012(3)
C30 0.022(3) 0.023(3) 0.020(3) -0.008(2) 0.002(2) -0.004(2)
C31 0.034(4) 0.043(4) 0.024(3) 0.002(3) -0.007(3) -0.023(3)
C32 0.036(4) 0.056(4) 0.029(3) -0.001(3) -0.012(3) -0.028(3)
C33 0.029(4) 0.044(4) 0.037(3) -0.002(3) -0.007(3) -0.024(3)
C34 0.035(4) 0.041(4) 0.021(3) -0.001(3) -0.010(3) -0.017(3)
C35 0.037(4) 0.045(4) 0.025(3) -0.006(3) -0.015(3) -0.016(3)
C36 0.032(4) 0.032(3) 0.028(3) -0.003(3) -0.008(3) -0.017(3)
C37 0.025(3) 0.027(3) 0.024(3) -0.003(2) -0.003(2) -0.014(3)
C38 0.031(4) 0.040(4) 0.032(3) 0.005(3) -0.007(3) -0.023(3)
C39 0.032(4) 0.058(4) 0.031(3) 0.008(3) -0.014(3) -0.031(3)
C40 0.042(4) 0.037(4) 0.024(3) 0.011(3) -0.015(3) -0.023(3)
C41 0.026(3) 0.030(3) 0.026(3) -0.002(3) -0.007(2) -0.016(3)
C42 0.025(3) 0.033(3) 0.030(3) -0.009(3) 0.004(3) -0.012(3)
C43 0.025(3) 0.037(4) 0.032(3) -0.006(3) 0.004(3) -0.007(3)
C44 0.022(3) 0.033(3) 0.041(3) -0.008(3) 0.004(3) -0.016(3)
C45 0.028(3) 0.020(3) 0.029(3) 0.004(2) -0.008(3) -0.006(2)
C46 0.042(4) 0.032(3) 0.033(3) 0.002(3) -0.021(3) -0.009(3)
C47 0.047(5) 0.043(4) 0.055(4) -0.009(4) -0.031(4) 0.001(3)
C48 0.061(5) 0.061(5) 0.028(3) 0.004(3) -0.015(3) -0.016(4)
C49 0.068(6) 0.046(4) 0.062(5) -0.005(4) -0.041(4) -0.019(4)
C50 0.025(3) 0.029(3) 0.042(3) -0.008(3) 0.003(3) -0.015(3)
C51 0.033(4) 0.026(3) 0.040(4) -0.011(3) 0.002(3) 0.000(3)
C52A 0.051(13) 0.048(12) 0.056(13) -0.015(9) 0.003(9) -0.014(9)
C53A 0.034(12) 0.037(11) 0.041(12) -0.006(8) 0.003(8) -0.009(8)
C54A 0.04(2) 0.06(2) 0.06(2) -0.045(18) 0.001(17) -0.005(18)
C52B 0.065(8) 0.036(6) 0.078(8) -0.032(6) -0.002(6) -0.008(5)
C53B 0.062(8) 0.043(6) 0.102(11) -0.022(7) -0.031(7) 0.006(6)
C54B 0.127(15) 0.059(7) 0.044(6) -0.035(6) 0.035(7) -0.028(8)
C55 0.038(4) 0.050(4) 0.055(4) -0.017(4) 0.007(3) -0.018(4)
C56 0.047(5) 0.036(4) 0.068(5) -0.024(4) -0.006(4) -0.009(3)
C57 0.052(5) 0.045(4) 0.061(5) -0.013(4) -0.014(4) 0.014(4)
C58 0.094(8) 0.081(7) 0.087(7) -0.033(6) -0.035(6) -0.020(6)
C59 0.057(5) 0.032(4) 0.077(6) -0.002(4) 0.002(4) -0.015(4)
C60 0.085(8) 0.076(7) 0.121(9) 0.008(6) -0.055(7) -0.029(6)
C61 0.083(7) 0.075(6) 0.082(6) -0.020(5) 0.010(5) -0.042(6)
C62 0.097(8) 0.041(5) 0.092(7) 0.004(5) 0.023(6) -0.005(5)
C63A 0.073(16) 0.081(15) 0.15(3) -0.085(17) 0.055(15) -0.062(13)
C64A 0.054(9) 0.061(8) 0.091(10) 0.005(7) -0.017(7) -0.037(7)
C65A 0.073(10) 0.081(9) 0.064(9) -0.006(7) 0.009(7) -0.059(8)
C63B 0.14(3) 0.16(3) 0.068(14) -0.044(16) 0.020(14) -0.13(3)
C64B 0.067(10) 0.074(10) 0.100(12) -0.020(8) 0.011(8) -0.047(8)
C65B 0.063(10) 0.066(10) 0.091(10) 0.013(7) -0.012(7) -0.038(8)
N1 0.023(3) 0.022(2) 0.022(2) -0.002(2) -0.002(2) -0.008(2)
N2 0.019(3) 0.019(2) 0.024(2) -0.0008(19) -0.0024(19) -0.008(2)
N3 0.024(3) 0.023(2) 0.022(2) -0.0038(19) -0.001(2) -0.013(2)
N4 0.021(3) 0.020(2) 0.021(2) 0.0012(19) -0.0054(19) -0.010(2)
N5 0.021(3) 0.019(2) 0.021(2) -0.0010(19) -0.0037(19) -0.010(2)
N6 0.025(3) 0.019(2) 0.022(2) -0.0014(19) -0.003(2) -0.009(2)
N7 0.025(3) 0.032(3) 0.020(2) 0.001(2) -0.004(2) -0.014(2)
N8 0.026(3) 0.024(2) 0.024(2) -0.002(2) -0.006(2) -0.011(2)
N9 0.027(3) 0.027(3) 0.025(2) 0.000(2) -0.005(2) -0.012(2)
N10 0.031(3) 0.026(3) 0.021(2) -0.002(2) -0.001(2) -0.014(2)
F1 0.226(12) 0.121(7) 0.270(13) -0.039(8) 0.150(10) -0.048(8)
F2 0.194(8) 0.190(7) 0.303(9) -0.155(7) -0.006(7) -0.069(6)
F3 0.216(8) 0.190(7) 0.174(7) -0.107(6) -0.029(6) 0.043(6)
P1 0.0252(15) 0.0478(17) 0.078(2) -0.0467(16) 0.0037(13) 0.0090(12)
Cl1 0.0487(11) 0.0542(11) 0.0399(9) 0.0091(8) -0.0083(8) -0.0355(9)
Cl2 0.0611(12) 0.0623(12) 0.0274(8) 0.0139(8) -0.0126(8) -0.0363(10)
Cl3 0.0509(12) 0.0684(13) 0.0586(11) -0.0115(10) 0.0065(9) -0.0391(10)
Cl4 0.0410(10) 0.0489(10) 0.0453(9) -0.0061(8) -0.0020(8) -0.0254(8)
Cl5 0.0545(12) 0.0682(12) 0.0451(10) 0.0003(9) -0.0179(9) -0.0335(10)
Cl6 0.0443(11) 0.0747(13) 0.0490(10) -0.0133(9) -0.0135(8) -0.0260(10)
Cl7 0.0498(11) 0.0479(10) 0.0338(8) -0.0138(8) -0.0060(8) -0.0101(8)
Cl8 0.0603(13) 0.0607(12) 0.0377(9) -0.0003(8) -0.0175(9) -0.0289(10)
Cl9 0.0507(12) 0.0522(11) 0.0632(12) -0.0103(9) -0.0248(10) -0.0030(9)
Cl10 0.0758(14) 0.0378(10) 0.0327(9) -0.0059(8) -0.0023(9) -0.0043(9)
Ru5 0.0201(2) 0.0208(2) 0.0196(2) -0.00181(18) -0.00178(18) -0.01042(19)
Au1 0.03337(14) 0.03113(13) 0.02253(11) 0.00105(10) -0.00303(10) -0.01688(11)
Au2 0.0442(2) 0.02329(17) 0.02878(17) -0.00131(14) -0.00964(15) -0.00632(15)
Au3 0.03714(16) 0.03968(15) 0.03816(14) -0.00985(11) -0.01199(11) -0.01370(12)
Au4 0.02710(14) 0.04037(15) 0.03815(14) -0.00968(11) -0.00206(10) -0.01523(11)
O1 0.078(4) 0.039(3) 0.079(4) -0.010(3) -0.016(3) -0.018(3)

loop_
_atom_type_symbol
_atom_type_description
_atom_type_scat_dispersion_real
_atom_type_scat_dispersion_imag
_atom_type_scat_source
C C 0.0033 0.0016 'International Tables Vol C Tables 4.2.6.8 and 6.1.1.4'
H H 0 0 'International Tables Vol C Tables 4.2.6.8 and 6.1.1.4'
N N 0.0061 0.0033 'International Tables Vol C Tables 4.2.6.8 and 6.1.1.4'
F F 0.0171 0.0103 'International Tables Vol C Tables 4.2.6.8 and 6.1.1.4'
P P 0.1023 0.0942 'International Tables Vol C Tables 4.2.6.8 and 6.1.1.4'
Cl Cl 0.1484 0.1585 'International Tables Vol C Tables 4.2.6.8 and 6.1.1.4'
Ru Ru -1.2594 0.8363 'International Tables Vol C Tables 4.2.6.8 and 6.1.1.4'
Au Au -2.0133 8.8022 'International Tables Vol C Tables 4.2.6.8 and 6.1.1.4'
O O 0.0106 0.006 'International Tables Vol C Tables 4.2.6.8 and 6.1.1.4'

loop_
_exptl_crystal_face_index_h
_exptl_crystal_face_index_k
_exptl_crystal_face_index_l
_exptl_crystal_face_perp_dist
2 -18 -11 0.0405
6 -4 29 0.0364
15 8 -8 0.0399
4 -1 -31 0.0378
-16 -11 -11 0.0712
-3 17 13 0.0396
-7 -2 27 0.0332
-9 -1 -29 0.0587
-6 13 -13 0.0451
-2 -4 -34 0.0426
8 20 -3 0.0478
2 16 -16 0.0366
-10 10 -7 0.0445

loop_
_geom_angle_atom_site_label_1
_geom_angle_atom_site_label_2
_geom_angle_atom_site_label_3
_geom_angle
_geom_angle_site_symmetry_1
_geom_angle_site_symmetry_3
C2 C1 N5 121.7(5) . .
C2 C1 C20 124.9(5) . .
N5 C1 C20 113.4(5) . .
C1 C2 C21 121.2(5) . .
N5 C3 C45 123.7(5) . .
N6 C4 C6 121.2(5) . .
N6 C4 C5 114.6(5) . .
C6 C4 C5 124.2(5) . .
N1 C5 C14 121.5(5) . .
N1 C5 C4 114.2(5) . .
C14 C5 C4 124.3(5) . .
C7 C6 C4 121.4(5) . .
C6 C7 C44 115.8(5) . .
C6 C7 C50 122.7(5) . .
C44 C7 C50 121.4(5) . .
N3 C8 C28 122.1(5) . .
N3 C9 C25 123.3(5) . .
N3 C9 C23 115.8(5) . .
C25 C9 C23 121.0(5) . .
N9 C10 C11 122.0(5) . .
N9 C10 C30 117.0(5) . .
C11 C10 C30 121.0(5) . .
C10 C11 C31 117.6(5) . .
C10 C11 C29 118.9(5) . .
C31 C11 C29 123.5(5) . .
N8 C12 C29 122.6(5) . .
N8 C12 C37 119.7(5) . .
C29 C12 C37 117.7(5) . .
N8 C13 C26 120.9(5) . .
N8 C13 C25 119.9(5) . .
C26 C13 C25 119.2(5) . .
C15 C14 C5 121.5(5) . .
C14 C15 C43 115.8(5) . .
C14 C15 C51 123.2(6) . .
C43 C15 C51 121.0(6) . .
N6 C16 C44 123.6(5) . .
N2 C17 C18 122.5(5) . .
C17 C18 C41 120.6(5) . .
C41 C19 C20 120.8(5) . .
N2 C20 C19 120.9(5) . .
N2 C20 C1 115.2(4) . .
C19 C20 C1 123.8(5) . .
C45 C21 C2 116.0(5) . .
C45 C21 C22 123.1(5) . .
C2 C21 C22 120.9(5) . .
C57 C22 C21 111.0(5) . .
C57 C22 C55 109.3(6) . .
C21 C22 C55 108.7(5) . .
C57 C22 C56 109.2(6) . .
C21 C22 C56 110.2(5) . .
C55 C22 C56 108.5(6) . .
N4 C23 C24 122.6(5) . .
N4 C23 C9 115.9(5) . .
C24 C23 C9 121.5(5) . .
C23 C24 C38 119.1(5) . .
C23 C24 C26 118.0(5) . .
C38 C24 C26 122.8(5) . .
C9 C25 C27 118.2(5) . .
C9 C25 C13 119.0(5) . .
C27 C25 C13 122.7(5) . .
N7 C26 C13 121.8(5) . .
N7 C26 C24 116.9(5) . .
C13 C26 C24 121.3(5) . .
C28 C27 C25 118.1(5) . .
C27 C28 C8 120.7(5) . .
N7 C29 C12 120.1(5) . .
N7 C29 C11 118.0(5) . .
C12 C29 C11 121.8(5) . .
N10 C30 C37 122.2(5) . .
N10 C30 C10 116.5(5) . .
C37 C30 C10 121.3(5) . .
C32 C31 C11 119.0(5) . .
C31 C32 C33 120.7(6) . .
N9 C33 C32 120.7(6) . .
N10 C34 C35 120.3(5) . .
C36 C35 C34 121.3(5) . .
C35 C36 C37 118.3(6) . .
C30 C37 C36 117.8(5) . .
C30 C37 C12 119.3(5) . .
C36 C37 C12 122.9(5) . .
C39 C38 C24 118.1(6) . .
C40 C39 C38 119.8(5) . .
N4 C40 C39 123.6(5) . .
C19 C41 C18 116.9(5) . .
C19 C41 C46 120.1(5) . .
C18 C41 C46 123.0(5) . .
N1 C42 C43 123.7(6) . .
C42 C43 C15 120.3(6) . .
C16 C44 C7 120.4(6) . .
C21 C45 C3 120.6(5) . .
C48 C46 C49 110.2(6) . .
C48 C46 C47 108.5(6) . .
C49 C46 C47 110.1(6) . .
C48 C46 C41 108.5(5) . .
C49 C46 C41 108.4(5) . .
C47 C46 C41 111.1(5) . .
C63B C50 C64B 106.7(15) . .
C63B C50 C65B 115.5(15) . .
C64B C50 C65B 105.3(13) . .
C64A C50 C65A 108.6(12) . .
C64A C50 C63A 110.8(14) . .
C65A C50 C63A 106.6(14) . .
C63B C50 C7 108.7(10) . .
C64B C50 C7 112.6(8) . .
C64A C50 C7 110.8(8) . .
C65B C50 C7 108.1(9) . .
C65A C50 C7 108.7(8) . .
C63A C50 C7 111.3(9) . .
C52A C51 C15 111.1(14) . .
C54B C51 C15 109.5(6) . .
C54B C51 C52B 112.3(8) . .
C15 C51 C52B 112.8(6) . .
C52A C51 C53A 106.8(19) . .
C15 C51 C53A 113.1(13) . .
C54B C51 C53B 109.1(9) . .
C15 C51 C53B 106.0(6) . .
C52B C51 C53B 106.9(8) . .
C52A C51 C54A 113(2) . .
C15 C51 C54A 105.5(12) . .
C53A C51 C54A 107.1(18) . .
O1 C59 C62 112.1(7) . .
O1 C59 C61 111.2(7) . .
C62 C59 C61 110.4(7) . .
O1 C59 C60 101.6(6) . .
C62 C59 C60 110.3(8) . .
C61 C59 C60 110.9(8) . .
C42 N1 C5 117.2(5) . .
C42 N1 Ru5 125.6(4) . .
C5 N1 Ru5 117.1(4) . .
C17 N2 C20 118.2(4) . .
C17 N2 Ru5 124.9(4) . .
C20 N2 Ru5 115.7(3) . .
C8 N3 C9 117.5(5) . .
C8 N3 Ru5 128.4(4) . .
C9 N3 Ru5 114.1(3) . .
C40 N4 C23 116.7(5) . .
C40 N4 Ru5 128.4(4) . .
C23 N4 Ru5 114.9(3) . .
C3 N5 C1 116.7(5) . .
C3 N5 Ru5 126.9(4) . .
C1 N5 Ru5 116.4(3) . .
C16 N6 C4 117.5(5) . .
C16 N6 Ru5 126.2(4) . .
C4 N6 Ru5 116.3(4) . .
C29 N7 C26 117.6(5) . .
C12 N8 C13 116.9(5) . .
C33 N9 C10 120.0(5) . .
C33 N9 Au1 127.4(4) . .
C10 N9 Au1 112.6(4) . .
C34 N10 C30 120.1(5) . .
C34 N10 Au1 127.3(4) . .
C30 N10 Au1 112.4(4) . .
F1 P1 F1 180 . 2_665
F1 P1 F2 88.8(6) . 2_665
F1 P1 F2 91.2(6) 2_665 2_665
F1 P1 F2 91.2(6) . .
F1 P1 F2 88.8(6) 2_665 .
F2 P1 F2 180 2_665 .
F1 P1 F3 87.7(7) . 2_665
F1 P1 F3 92.3(7) 2_665 2_665
F2 P1 F3 84.0(6) 2_665 2_665
F2 P1 F3 96.0(6) . 2_665
F1 P1 F3 92.3(7) . .
F1 P1 F3 87.7(7) 2_665 .
F2 P1 F3 96.0(6) 2_665 .
F2 P1 F3 84.0(6) . .
F3 P1 F3 180 2_665 .
N4 Ru5 N5 89.16(18) . .
N4 Ru5 N1 96.36(18) . .
N5 Ru5 N1 172.94(17) . .
N4 Ru5 N2 91.47(17) . .
N5 Ru5 N2 78.54(17) . .
N1 Ru5 N2 96.86(17) . .
N4 Ru5 N6 173.41(18) . .
N5 Ru5 N6 96.92(18) . .
N1 Ru5 N6 77.78(18) . .
N2 Ru5 N6 92.21(17) . .
N4 Ru5 N3 79.36(17) . .
N5 Ru5 N3 95.19(17) . .
N1 Ru5 N3 90.16(17) . .
N2 Ru5 N3 169.04(17) . .
N6 Ru5 N3 97.51(17) . .
N9 Au1 N10 81.37(18) . .
N9 Au1 Cl2 175.67(15) . .
N10 Au1 Cl2 94.40(13) . .
N9 Au1 Cl1 94.45(14) . .
N10 Au1 Cl1 175.65(13) . .
Cl2 Au1 Cl1 89.77(6) . .
Cl10 Au2 Cl10 180 . 2_666
Cl10 Au2 Cl9 89.76(7) . .
Cl10 Au2 Cl9 90.24(7) 2_666 .
Cl10 Au2 Cl9 90.24(7) . 2_666
Cl10 Au2 Cl9 89.76(7) 2_666 2_666
Cl9 Au2 Cl9 180 . 2_666
Cl8 Au3 Cl7 177.81(6) . .
Cl4 Au4 Cl3 179.46(7) . .
Cl4 Au4 Cl5 90.00(7) . .
Cl3 Au4 Cl5 90.49(7) . .
Cl4 Au4 Cl6 89.40(7) . .
Cl3 Au4 Cl6 90.12(7) . .
Cl5 Au4 Cl6 179.37(7) . .
C58 O1 C59 113.9(7) . .
N11 C66 C67 170(2) . .

loop_
_geom_bond_atom_site_label_1
_geom_bond_atom_site_label_2
_geom_bond_distance
_geom_bond_site_symmetry_2
C1 C2 1.371(8) .
C1 N5 1.373(6) .
C1 C20 1.478(7) .
C2 C21 1.402(8) .
C3 N5 1.334(7) .
C3 C45 1.379(8) .
C4 N6 1.359(7) .
C4 C6 1.401(8) .
C4 C5 1.469(8) .
C5 N1 1.350(7) .
C5 C14 1.394(8) .
C6 C7 1.390(8) .
C7 C44 1.398(8) .
C7 C50 1.529(8) .
C8 N3 1.350(7) .
C8 C28 1.381(8) .
C9 N3 1.362(7) .
C9 C25 1.390(7) .
C9 C23 1.444(7) .
C10 N9 1.359(7) .
C10 C11 1.383(7) .
C10 C30 1.444(8) .
C11 C31 1.414(8) .
C11 C29 1.441(8) .
C12 N8 1.324(7) .
C12 C29 1.432(7) .
C12 C37 1.478(7) .
C13 N8 1.341(7) .
C13 C26 1.422(8) .
C13 C25 1.460(8) .
C14 C15 1.391(8) .
C15 C43 1.394(9) .
C15 C51 1.520(8) .
C16 N6 1.338(7) .
C16 C44 1.380(8) .
C17 N2 1.345(7) .
C17 C18 1.368(8) .
C18 C41 1.388(8) .
C19 C41 1.380(8) .
C19 C20 1.395(7) .
C20 N2 1.357(7) .
C21 C45 1.375(8) .
C21 C22 1.524(8) .
C22 C57 1.518(9) .
C22 C55 1.530(9) .
C22 C56 1.534(9) .
C23 N4 1.368(7) .
C23 C24 1.391(8) .
C24 C38 1.394(8) .
C24 C26 1.450(7) .
C25 C27 1.406(8) .
C26 N7 1.334(7) .
C27 C28 1.377(8) .
C29 N7 1.333(7) .
C30 N10 1.351(7) .
C30 C37 1.389(8) .
C31 C32 1.368(9) .
C32 C33 1.378(8) .
C33 N9 1.337(7) .
C34 N10 1.332(7) .
C34 C35 1.377(9) .
C35 C36 1.374(8) .
C36 C37 1.407(8) .
C38 C39 1.380(8) .
C39 C40 1.373(8) .
C40 N4 1.346(7) .
C41 C46 1.546(8) .
C42 N1 1.345(7) .
C42 C43 1.376(8) .
C46 C48 1.520(10) .
C46 C49 1.534(9) .
C46 C47 1.537(9) .
C50 C63B 1.47(2) .
C50 C64B 1.51(2) .
C50 C64A 1.484(18) .
C50 C65B 1.492(19) .
C50 C65A 1.508(17) .
C50 C63A 1.514(18) .
C51 C52A 1.49(4) .
C51 C54B 1.510(12) .
C51 C52B 1.520(13) .
C51 C53A 1.53(3) .
C51 C53B 1.544(12) .
C51 C54A 1.62(3) .
C58 O1 1.414(10) .
C59 O1 1.429(9) .
C59 C62 1.506(12) .
C59 C61 1.513(11) .
C59 C60 1.549(12) .
C67 C66 1.435(9) .
N1 Ru5 2.059(4) .
N2 Ru5 2.064(4) .
N3 Ru5 2.079(4) .
N4 Ru5 2.045(4) .
N5 Ru5 2.058(4) .
N6 Ru5 2.066(5) .
N9 Au1 2.031(4) .
N10 Au1 2.056(5) .
N11 C66 1.169(9) .
F1 P1 1.425(10) .
F2 P1 1.431(12) .
F3 P1 1.500(9) .
P1 F1 1.425(10) 2_665
P1 F2 1.431(12) 2_665
P1 F3 1.500(9) 2_665
Cl1 Au1 2.2504(16) .
Cl2 Au1 2.2465(15) .
Cl3 Au4 2.2768(18) .
Cl4 Au4 2.2667(17) .
Cl5 Au4 2.2815(17) .
Cl6 Au4 2.2865(17) .
Cl7 Au3 2.2762(17) .
Cl8 Au3 2.2586(18) .
Cl9 Au2 2.2845(19) .
Cl10 Au2 2.2776(17) .
Au2 Cl10 2.2776(17) 2_666
Au2 Cl9 2.2845(19) 2_666
